data_1576814
loop_
_publ_author_name
'Ye, Yuan-Ji'
'Wei, Xiang-Long'
'Yang, Xi'
'Chen, Yu-Dong'
'Weng, Ming-Cen'
'Chen, Hong-Ming'
'Lin, Mei-Jin'

_publ_section_title
;
 Color-tunable hot-exciton organic glassy supramolecular scintillators
 enabled by host-guest co-melting.
;
_journal_issue 18
_journal_name_full 'Chemical science'
_journal_page_first 9297
_journal_page_last 9310
_journal_paper_doi 10.1039/d6sc00159a
_journal_volume 17
_journal_year 2026
_chemical_formula_moiety '0.14(C26 H16 Br4)'
_chemical_formula_sum 'C3.71 H2.29 Br0.57 Cl0.02 O0.02'
_chemical_formula_weight 93.49
_space_group_crystal_system monoclinic
_space_group_IT_number 14
_space_group_name_Hall '-P 2yn'
_space_group_name_H-M_alt 'P 1 21/n 1'
_atom_sites_solution_hydrogens geom
_audit_creation_date 2024-12-26
_audit_creation_method
;
Olex2 1.2
(compiled 2018.05.29 svn.r3508 for OlexSys, GUI svn.r5506)
;
_audit_update_record
;
2025-03-29 deposited with the CCDC.	2026-03-04 downloaded from the CCDC.
;
_cell_angle_alpha 90
_cell_angle_beta 91.100(4)
_cell_angle_gamma 90
_cell_formula_units_Z 56
_cell_length_a 20.506(3)
_cell_length_b 9.8900(13)
_cell_length_c 24.230(4)
_cell_measurement_reflns_used 9961
_cell_measurement_temperature 296(2)
_cell_measurement_theta_max 23.68
_cell_measurement_theta_min 2.22
_cell_volume 4913.0(13)
_computing_cell_refinement 'SAINT V8.38A (?, 2016)'
_computing_data_reduction 'SAINT V8.38A (?, 2016)'
_computing_molecular_graphics 'Olex2 (Dolomanov et al., 2009)'
_computing_publication_material 'Olex2 (Dolomanov et al., 2009)'
_computing_structure_refinement 'ShelXL (Sheldrick, 2015)'
_diffrn_ambient_temperature 296.15
_diffrn_measured_fraction_theta_full 0.995
_diffrn_measured_fraction_theta_max 0.995
_diffrn_measurement_device_type 'Bruker APEX-II CCD'
_diffrn_measurement_method '\f and \w scans'
_diffrn_radiation_type MoK\a
_diffrn_radiation_wavelength 0.71073
_diffrn_reflns_av_R_equivalents 0.1033
_diffrn_reflns_av_unetI/netI 0.0512
_diffrn_reflns_Laue_measured_fraction_full 0.995
_diffrn_reflns_Laue_measured_fraction_max 0.995
_diffrn_reflns_limit_h_max 24
_diffrn_reflns_limit_h_min -24
_diffrn_reflns_limit_k_max 11
_diffrn_reflns_limit_k_min -11
_diffrn_reflns_limit_l_max 28
_diffrn_reflns_limit_l_min -28
_diffrn_reflns_number 89526
_diffrn_reflns_point_group_measured_fraction_full 0.995
_diffrn_reflns_point_group_measured_fraction_max 0.995
_diffrn_reflns_theta_full 25.098
_diffrn_reflns_theta_max 25.098
_diffrn_reflns_theta_min 1.987
_diffrn_standards_number 0
_exptl_absorpt_coefficient_mu 6.578
_exptl_absorpt_correction_T_max 0.7452
_exptl_absorpt_correction_T_min 0.4731
_exptl_absorpt_correction_type none
_exptl_absorpt_process_details
;
SADABS-2016/2 (Bruker,2016/2) was used for absorption correction.
wR2(int) was 0.0972 before and 0.0726 after correction.
The Ratio of minimum to maximum transmission is 0.6349.
The \l/2 correction factor is Not present.
;
_exptl_crystal_colour 'clear light colourless'
_exptl_crystal_colour_lustre clear
_exptl_crystal_colour_modifier light
_exptl_crystal_colour_primary colourless
_exptl_crystal_density_diffrn 1.770
_exptl_crystal_description block
_exptl_crystal_F_000 2521
_refine_diff_density_max 0.951
_refine_diff_density_min -0.953
_refine_diff_density_rms 0.099
_refine_ls_extinction_method none
_refine_ls_goodness_of_fit_ref 1.065
_refine_ls_hydrogen_treatment constr
_refine_ls_matrix_type full
_refine_ls_number_parameters 541
_refine_ls_number_reflns 8698
_refine_ls_number_restraints 0
_refine_ls_restrained_S_all 1.065
_refine_ls_R_factor_all 0.1297
_refine_ls_R_factor_gt 0.0523
_refine_ls_shift/su_max 0.001
_refine_ls_shift/su_mean 0.000
_refine_ls_structure_factor_coef Fsqd
_refine_ls_weighting_details 'w=1/[\s^2^(Fo^2^)+(0.0800P)^2^+15.4673P] where P=(Fo^2^+2Fc^2^)/3'
_refine_ls_weighting_scheme calc
_refine_ls_wR_factor_gt 0.1317
_refine_ls_wR_factor_ref 0.1931
_reflns_Friedel_coverage 0.000
_reflns_number_gt 4611
_reflns_number_total 8698
_reflns_threshold_expression 'I > 2\s(I)'
_cod_data_source_file d6sc00159a2.cif
_cod_data_source_block mo_t_0m_sq
_cod_depositor_comments 'Adding full bibliography for 1576813--1576816.cif.'
_cod_original_cell_volume 4912.9(12)
_cod_database_code 1576814
_shelx_shelxl_version_number 2018/3
_shelx_space_group_comment
;
The symmetry employed for this shelxl refinement is uniquely defined
by the following loop, which should always be used as a source of
symmetry information in preference to the above space-group names.
They are only intended as comments.
;
_olex2_refinement_description
;
1. Fixed Uiso
 At 1.2 times of:
  All C(H) groups
2.a Aromatic/amide H refined with riding coordinates:
 C00F(H00F), C00L(H00L), C00O(H00O), C00P(H00P), C00Q(H00Q), C00U(H00U),
 C00V(H00V), C00W(H00W), C00X(H00X), C00Y(H00Y), C00Z(H00Z), C010(H010),
 C011(H011), C012(H012), C013(H013), C014(H014), C015(H015), C017(H017),
 C018(H018), C019(H019), C01B(H01B), C01C(H01C), C01E(H01E), C01F(H01F),
 C01G(H01G), C01H(H01H), C01I(H01I), C01J(H01J), C01L(H01L), C01M(H01M),
 C01N(H01N), C01O(H01O)
;
_platon_squeeze_void_probe_radius 1.20
_olex2_submission_special_instructions 'No special instructions were received'

loop_
_space_group_symop_operation_xyz
'x, y, z'
'-x+1/2, y+1/2, -z+1/2'
'-x, -y, -z'
'x-1/2, -y-1/2, z-1/2'

loop_
_atom_site_label
_atom_site_type_symbol
_atom_site_fract_x
_atom_site_fract_y
_atom_site_fract_z
_atom_site_U_iso_or_equiv
_atom_site_adp_type
_atom_site_occupancy
_atom_site_site_symmetry_order
_atom_site_calc_flag
_atom_site_refinement_flags_posn
_atom_site_refinement_flags_adp
_atom_site_refinement_flags_occupancy
_atom_site_disorder_assembly
_atom_site_disorder_group
Br01 Br 0.86558(5) 0.23451(11) 0.58591(4) 0.0814(3) Uani 1 1 d . . . . .
Br02 Br 0.56653(5) 1.02258(12) 0.72485(5) 0.0865(3) Uani 1 1 d . . . . .
Br03 Br 0.55875(6) 0.68557(11) 0.51950(4) 0.0863(3) Uani 1 1 d . . . . .
Br04 Br 0.44879(6) 0.89665(13) 0.42736(4) 0.0933(4) Uani 1 1 d . . . . .
Br05 Br 0.12863(5) 0.79880(14) 0.88208(4) 0.0987(4) Uani 1 1 d . . . . .
Br06 Br 0.01393(6) 0.45020(14) 0.58716(6) 0.1120(5) Uani 1 1 d . . . . .
Br07 Br 0.37981(6) 0.56675(15) 0.90137(6) 0.1132(5) Uani 1 1 d . . . . .
Br08 Br 0.72166(8) 0.17884(15) 1.00113(5) 0.1239(5) Uani 1 1 d . . . . .
C009 C 0.7083(3) 0.3087(8) 0.7195(3) 0.0520(19) Uani 1 1 d . . . . .
C00A C 0.3157(4) 0.7769(8) 0.5734(3) 0.053(2) Uani 1 1 d . . . . .
C00B C 0.3628(3) 0.8340(8) 0.6861(3) 0.0503(19) Uani 1 1 d . . . . .
C00C C 0.2965(4) 0.7763(8) 0.6741(4) 0.056(2) Uani 1 1 d . . . . .
C00D C 0.2537(4) 0.7720(8) 0.7229(3) 0.056(2) Uani 1 1 d . . . . .
C00E C 0.6722(4) 0.3028(8) 0.8192(3) 0.056(2) Uani 1 1 d . . . . .
C00F C 0.6907(4) 0.2570(8) 0.6677(3) 0.059(2) Uani 1 1 d . . . . .
H00F H 0.647168 0.238031 0.659581 0.071 Uiso 1 1 calc R . . . .
C00G C 0.5950(4) 0.4793(8) 0.6911(3) 0.0514(19) Uani 1 1 d . . . . .
C00H C 0.2770(4) 0.7384(8) 0.6224(3) 0.055(2) Uani 1 1 d . . . . .
C00I C 0.8017(4) 0.2599(8) 0.6406(3) 0.055(2) Uani 1 1 d . . . . .
C00J C 0.5504(4) 0.4504(8) 0.7848(3) 0.056(2) Uani 1 1 d . . . . .
C00K C 0.6046(4) 0.4192(7) 0.7469(3) 0.054(2) Uani 1 1 d . . . . .
C00L C 0.8202(4) 0.3047(8) 0.6922(4) 0.061(2) Uani 1 1 d . . . . .
H00L H 0.864028 0.319224 0.700793 0.073 Uiso 1 1 calc R . . . .
C00M C 0.5743(4) 0.6018(8) 0.5885(3) 0.059(2) Uani 1 1 d . . . . .
C00N C 0.2155(4) 0.6632(8) 0.6111(3) 0.056(2) Uani 1 1 d . . . . .
C00O C 0.2380(4) 0.7241(9) 0.8200(4) 0.063(2) Uani 1 1 d . . . . .
H00O H 0.253200 0.686627 0.853018 0.076 Uiso 1 1 calc R . . . .
C00P C 0.7737(4) 0.3279(8) 0.7312(4) 0.061(2) Uani 1 1 d . . . . .
H00P H 0.786575 0.357317 0.766153 0.074 Uiso 1 1 calc R . . . .
C00Q C 0.5395(4) 0.4521(8) 0.6589(3) 0.056(2) Uani 1 1 d . . . . .
H00Q H 0.508659 0.391718 0.671945 0.067 Uiso 1 1 calc R . . . .
C00R C 0.6577(4) 0.3462(8) 0.7607(3) 0.0519(19) Uani 1 1 d . . . . .
C00S C 0.1778(4) 0.7867(9) 0.8169(4) 0.062(2) Uani 1 1 d . . . . .
C00T C 0.3929(4) 0.8492(10) 0.4857(3) 0.063(2) Uani 1 1 d . . . . .
C00U C 0.5293(4) 0.5124(8) 0.6080(4) 0.060(2) Uani 1 1 d . . . . .
H00U H 0.491981 0.492330 0.587177 0.072 Uiso 1 1 calc R . . . .
C00V C 0.4185(4) 0.7724(9) 0.6671(3) 0.061(2) Uani 1 1 d . . . . .
H00V H 0.415276 0.692574 0.646957 0.074 Uiso 1 1 calc R . . . .
C00W C 0.2754(4) 0.7182(9) 0.7728(4) 0.061(2) Uani 1 1 d . . . . .
H00W H 0.316187 0.677061 0.774767 0.073 Uiso 1 1 calc R . . . .
C00X C 0.3363(4) 0.6812(9) 0.5361(3) 0.061(2) Uani 1 1 d . . . . .
H00X H 0.323545 0.591670 0.540393 0.073 Uiso 1 1 calc R . . . .
C00Y C 0.1552(4) 0.8405(9) 0.7686(4) 0.065(2) Uani 1 1 d . . . . .
H00Y H 0.114578 0.882424 0.766950 0.078 Uiso 1 1 calc R . . . .
C00Z C 0.3693(4) 0.9505(9) 0.7178(4) 0.064(2) Uani 1 1 d . . . . .
H00Z H 0.332120 0.991215 0.731621 0.077 Uiso 1 1 calc R . . . .
C010 C 0.4795(4) 0.8292(9) 0.6781(4) 0.065(2) Uani 1 1 d . . . . .
H010 H 0.517042 0.789051 0.664737 0.078 Uiso 1 1 calc R . . . .
C011 C 0.6291(4) 0.6336(9) 0.6195(4) 0.066(2) Uani 1 1 d . . . . .
H011 H 0.659114 0.695757 0.606436 0.079 Uiso 1 1 calc R . . . .
C012 C 0.1736(4) 0.6980(9) 0.5688(3) 0.064(2) Uani 1 1 d . . . . .
H012 H 0.185487 0.767073 0.544943 0.077 Uiso 1 1 calc R . . . .
C013 C 0.1927(4) 0.8329(8) 0.7217(4) 0.062(2) Uani 1 1 d . . . . .
H013 H 0.176757 0.869399 0.688749 0.074 Uiso 1 1 calc R . . . .
C014 C 0.3754(4) 0.7153(9) 0.4925(4) 0.068(2) Uani 1 1 d . . . . .
H014 H 0.389779 0.649444 0.468202 0.082 Uiso 1 1 calc R . . . .
C015 C 0.7374(4) 0.2337(9) 0.6285(4) 0.067(2) Uani 1 1 d . . . . .
H015 H 0.725172 0.200374 0.593968 0.080 Uiso 1 1 calc R . . . .
C016 C 0.4834(4) 0.9455(9) 0.7089(4) 0.061(2) Uani 1 1 d . . . . .
C017 C 0.6392(4) 0.5722(9) 0.6703(4) 0.063(2) Uani 1 1 d . . . . .
H017 H 0.676415 0.593624 0.690969 0.075 Uiso 1 1 calc R . . . .
C018 C 0.1978(4) 0.5523(9) 0.6439(4) 0.065(2) Uani 1 1 d . . . . .
H018 H 0.226118 0.521956 0.671697 0.078 Uiso 1 1 calc R . . . .
C019 C 0.5251(4) 0.5805(9) 0.7866(4) 0.066(2) Uani 1 1 d . . . . .
H019 H 0.542523 0.646840 0.764012 0.079 Uiso 1 1 calc R . . . .
C01A C 0.0965(4) 0.5309(10) 0.5940(4) 0.069(2) Uani 1 1 d . . . . .
C01B C 0.6819(4) 0.1712(9) 0.8332(4) 0.067(2) Uani 1 1 d . . . . .
H01B H 0.679124 0.105560 0.805803 0.080 Uiso 1 1 calc R . . . .
C01C C 0.4291(4) 1.0070(9) 0.7292(4) 0.068(2) Uani 1 1 d . . . . .
H01C H 0.432694 1.085408 0.750208 0.081 Uiso 1 1 calc R . . . .
C01D C 0.4484(4) 0.5181(11) 0.8537(4) 0.076(3) Uani 1 1 d . . . . .
C01E C 0.1145(4) 0.6347(10) 0.5601(4) 0.073(3) Uani 1 1 d . . . . .
H01E H 0.086862 0.662247 0.531402 0.087 Uiso 1 1 calc R . . . .
C01F C 0.3311(5) 0.9094(9) 0.5638(4) 0.071(2) Uani 1 1 d . . . . .
H01F H 0.314906 0.975944 0.586914 0.085 Uiso 1 1 calc R . . . .
C01G C 0.4749(5) 0.6139(10) 0.8208(4) 0.075(3) Uani 1 1 d . . . . .
H01G H 0.459147 0.702036 0.821431 0.090 Uiso 1 1 calc R . . . .
C01H C 0.3707(5) 0.9473(10) 0.5197(4) 0.076(3) Uani 1 1 d . . . . .
H01H H 0.381543 1.037527 0.514053 0.091 Uiso 1 1 calc R . . . .
C01I C 0.1388(4) 0.4882(10) 0.6353(4) 0.075(3) Uani 1 1 d . . . . .
H01I H 0.127422 0.415586 0.657539 0.090 Uiso 1 1 calc R . . . .
C01J C 0.5219(4) 0.3540(9) 0.8182(4) 0.073(3) Uani 1 1 d . . . . .
H01J H 0.537124 0.265544 0.817202 0.087 Uiso 1 1 calc R . . . .
C01K C 0.7004(4) 0.2280(10) 0.9270(4) 0.071(2) Uani 1 1 d . . . . .
C01L C 0.6955(5) 0.1319(10) 0.8865(4) 0.075(3) Uani 1 1 d . . . . .
H01L H 0.701355 0.040998 0.894986 0.090 Uiso 1 1 calc R . . . .
C01M C 0.4711(5) 0.3861(11) 0.8529(4) 0.084(3) Uani 1 1 d . . . . .
H01M H 0.452671 0.320386 0.875251 0.101 Uiso 1 1 calc R . . . .
C01N C 0.6781(6) 0.3966(10) 0.8601(4) 0.088(3) Uani 1 1 d . . . . .
H01N H 0.671754 0.487154 0.851148 0.105 Uiso 1 1 calc R . . . .
C01O C 0.6929(6) 0.3634(11) 0.9144(4) 0.095(3) Uani 1 1 d . . . . .
H01O H 0.697704 0.429780 0.941323 0.115 Uiso 1 1 calc R . . . .

loop_
_atom_site_aniso_label
_atom_site_aniso_U_11
_atom_site_aniso_U_22
_atom_site_aniso_U_33
_atom_site_aniso_U_23
_atom_site_aniso_U_13
_atom_site_aniso_U_12
Br01 0.0773(6) 0.0892(7) 0.0787(7) 0.0064(5) 0.0252(5) -0.0075(5)
Br02 0.0597(5) 0.1086(8) 0.0906(7) 0.0119(6) -0.0130(5) -0.0198(5)
Br03 0.1037(8) 0.0912(7) 0.0641(6) 0.0149(5) 0.0026(5) -0.0087(6)
Br04 0.1016(8) 0.1166(9) 0.0627(6) 0.0055(6) 0.0251(6) -0.0286(7)
Br05 0.0882(7) 0.1391(10) 0.0700(7) 0.0135(6) 0.0333(6) 0.0307(7)
Br06 0.0822(7) 0.1362(11) 0.1169(10) 0.0189(8) -0.0123(7) -0.0494(7)
Br07 0.0989(8) 0.1297(11) 0.1125(10) -0.0073(8) 0.0423(7) 0.0312(7)
Br08 0.1637(13) 0.1354(11) 0.0723(8) 0.0223(7) -0.0028(8) 0.0411(10)
C009 0.040(4) 0.048(5) 0.068(6) 0.004(4) 0.001(4) 0.001(3)
C00A 0.052(4) 0.060(5) 0.048(5) -0.003(4) 0.001(4) -0.008(4)
C00B 0.044(4) 0.059(5) 0.048(5) -0.003(4) 0.007(3) -0.005(4)
C00C 0.051(5) 0.051(5) 0.065(6) -0.002(4) 0.015(4) -0.002(4)
C00D 0.050(5) 0.058(5) 0.059(5) -0.005(4) 0.006(4) -0.007(4)
C00E 0.050(4) 0.056(5) 0.060(5) -0.001(4) -0.002(4) -0.001(4)
C00F 0.047(4) 0.067(6) 0.063(6) -0.002(4) 0.000(4) -0.004(4)
C00G 0.046(4) 0.053(5) 0.055(5) 0.000(4) 0.002(4) 0.008(4)
C00H 0.056(5) 0.055(5) 0.053(5) 0.001(4) 0.007(4) -0.003(4)
C00I 0.057(5) 0.049(5) 0.060(5) 0.001(4) 0.007(4) -0.002(4)
C00J 0.055(5) 0.054(5) 0.059(5) -0.003(4) 0.002(4) -0.002(4)
C00K 0.061(5) 0.041(4) 0.059(5) -0.001(4) 0.005(4) -0.008(4)
C00L 0.045(4) 0.063(5) 0.075(6) 0.003(5) -0.003(4) -0.003(4)
C00M 0.056(5) 0.061(5) 0.060(5) -0.002(4) 0.000(4) 0.001(4)
C00N 0.054(5) 0.058(5) 0.054(5) 0.004(4) 0.010(4) -0.007(4)
C00O 0.061(5) 0.071(6) 0.058(5) 0.007(4) 0.003(4) 0.002(4)
C00P 0.062(5) 0.064(5) 0.058(5) -0.004(4) -0.008(4) -0.003(4)
C00Q 0.052(5) 0.060(5) 0.056(5) 0.002(4) 0.005(4) -0.007(4)
C00R 0.053(5) 0.049(5) 0.053(5) 0.000(4) -0.004(4) 0.001(4)
C00S 0.059(5) 0.069(6) 0.058(5) -0.001(4) 0.017(4) 0.008(4)
C00T 0.056(5) 0.090(7) 0.044(5) -0.002(5) 0.002(4) -0.015(5)
C00U 0.051(5) 0.069(5) 0.059(5) -0.005(4) -0.005(4) -0.002(4)
C00V 0.052(5) 0.068(6) 0.064(6) -0.007(4) 0.002(4) 0.003(4)
C00W 0.045(4) 0.073(6) 0.066(6) 0.001(5) 0.010(4) -0.001(4)
C00X 0.070(5) 0.054(5) 0.059(5) -0.003(4) 0.012(4) -0.010(4)
C00Y 0.050(5) 0.079(6) 0.067(6) 0.001(5) 0.011(4) 0.011(4)
C00Z 0.054(5) 0.067(6) 0.072(6) -0.006(5) 0.009(4) 0.004(4)
C010 0.051(5) 0.078(6) 0.067(6) -0.003(5) 0.008(4) 0.003(4)
C011 0.060(5) 0.066(6) 0.073(6) 0.007(5) 0.016(5) -0.002(4)
C012 0.074(6) 0.074(6) 0.044(5) 0.005(4) 0.002(4) -0.008(5)
C013 0.055(5) 0.069(6) 0.061(5) 0.003(4) 0.005(4) 0.003(4)
C014 0.075(6) 0.067(6) 0.063(6) -0.010(4) 0.013(5) 0.001(5)
C015 0.063(5) 0.072(6) 0.065(6) -0.009(5) -0.004(4) -0.014(4)
C016 0.053(5) 0.070(6) 0.060(5) 0.012(5) 0.001(4) -0.005(4)
C017 0.053(5) 0.067(6) 0.068(6) 0.002(5) 0.002(4) -0.006(4)
C018 0.058(5) 0.070(6) 0.067(6) 0.000(5) -0.002(4) -0.013(4)
C019 0.068(5) 0.060(6) 0.069(6) -0.001(4) 0.005(5) 0.004(4)
C01A 0.067(6) 0.073(6) 0.068(6) -0.003(5) 0.006(5) -0.022(5)
C01B 0.074(6) 0.048(5) 0.079(7) -0.007(5) -0.013(5) 0.001(4)
C01C 0.061(5) 0.063(6) 0.079(6) -0.014(5) -0.005(5) 0.000(4)
C01D 0.066(6) 0.087(7) 0.074(7) -0.007(5) 0.008(5) 0.016(5)
C01E 0.067(6) 0.088(7) 0.063(6) 0.005(5) -0.010(5) -0.008(5)
C01F 0.089(6) 0.050(5) 0.074(6) -0.009(4) 0.017(5) -0.006(5)
C01G 0.078(6) 0.064(6) 0.083(7) -0.011(5) 0.006(5) 0.017(5)
C01H 0.105(7) 0.065(6) 0.059(6) 0.004(5) 0.022(5) -0.019(5)
C01I 0.075(6) 0.067(6) 0.084(7) 0.007(5) -0.001(5) -0.021(5)
C01J 0.069(6) 0.062(6) 0.088(7) 0.007(5) 0.014(5) 0.011(5)
C01K 0.068(6) 0.081(7) 0.063(6) 0.013(5) 0.002(5) 0.009(5)
C01L 0.078(6) 0.056(6) 0.090(8) 0.009(6) -0.010(5) -0.001(5)
C01M 0.081(7) 0.079(7) 0.093(8) 0.009(6) 0.029(6) 0.006(5)
C01N 0.134(9) 0.050(5) 0.078(7) -0.009(5) -0.023(6) 0.007(6)
C01O 0.156(11) 0.070(7) 0.059(7) -0.003(5) -0.013(7) 0.015(7)

loop_
_atom_type_symbol
_atom_type_description
_atom_type_scat_dispersion_real
_atom_type_scat_dispersion_imag
_atom_type_scat_source
C C 0.0033 0.0016 'International Tables Vol C Tables 4.2.6.8 and 6.1.1.4'
H H 0.0000 0.0000 'International Tables Vol C Tables 4.2.6.8 and 6.1.1.4'
Br Br -0.2901 2.4595 'International Tables Vol C Tables 4.2.6.8 and 6.1.1.4'
Cl Cl 0.1484 0.1585 'International Tables Vol C Tables 4.2.6.8 and 6.1.1.4'
O O 0.0106 0.0060 'International Tables Vol C Tables 4.2.6.8 and 6.1.1.4'

loop_
_geom_angle_atom_site_label_1
_geom_angle_atom_site_label_2
_geom_angle_atom_site_label_3
_geom_angle
_geom_angle_site_symmetry_1
_geom_angle_site_symmetry_3
_geom_angle_publ_flag
C00F C009 C00R 121.2(7) . . ?
C00P C009 C00F 118.0(7) . . ?
C00P C009 C00R 120.8(8) . . ?
C00X C00A C00H 121.4(7) . . ?
C01F C00A C00H 120.6(7) . . ?
C01F C00A C00X 118.0(7) . . ?
C00V C00B C00C 121.4(7) . . ?
C00V C00B C00Z 118.6(7) . . ?
C00Z C00B C00C 120.0(7) . . ?
C00D C00C C00B 113.9(7) . . ?
C00H C00C C00B 122.3(7) . . ?
C00H C00C C00D 123.7(7) . . ?
C00W C00D C00C 121.3(7) . . ?
C00W C00D C013 117.4(7) . . ?
C013 C00D C00C 121.1(8) . . ?
C01B C00E C00R 122.2(8) . . ?
C01B C00E C01N 117.5(8) . . ?
C01N C00E C00R 120.3(8) . . ?
C015 C00F C009 120.5(7) . . ?
C00Q C00G C00K 121.6(7) . . ?
C017 C00G C00K 121.2(7) . . ?
C017 C00G C00Q 117.0(7) . . ?
C00C C00H C00A 120.8(7) . . ?
C00C C00H C00N 122.9(7) . . ?
C00N C00H C00A 116.3(7) . . ?
C00L C00I Br01 119.8(6) . . ?
C015 C00I Br01 120.0(7) . . ?
C015 C00I C00L 120.2(8) . . ?
C019 C00J C00K 119.7(7) . . ?
C01J C00J C00K 123.1(7) . . ?
C01J C00J C019 117.2(8) . . ?
C00G C00K C00J 113.0(7) . . ?
C00R C00K C00G 122.2(7) . . ?
C00R C00K C00J 124.7(7) . . ?
C00I C00L C00P 119.8(8) . . ?
C00U C00M Br03 119.1(6) . . ?
C00U C00M C011 120.5(8) . . ?
C011 C00M Br03 120.4(7) . . ?
C012 C00N C00H 122.1(7) . . ?
C012 C00N C018 117.0(8) . . ?
C018 C00N C00H 120.9(8) . . ?
C00S C00O C00W 118.7(8) . . ?
C00L C00P C009 121.4(8) . . ?
C00U C00Q C00G 121.7(7) . . ?
C009 C00R C00E 115.4(7) . . ?
C00K C00R C009 122.3(7) . . ?
C00K C00R C00E 122.1(7) . . ?
C00O C00S Br05 118.2(7) . . ?
C00Y C00S Br05 121.0(6) . . ?
C00Y C00S C00O 120.8(7) . . ?
C014 C00T Br04 119.2(7) . . ?
C01H C00T Br04 119.4(7) . . ?
C01H C00T C014 121.4(8) . . ?
C00M C00U C00Q 119.7(8) . . ?
C00B C00V C010 120.3(8) . . ?
C00D C00W C00O 121.8(8) . . ?
C014 C00X C00A 121.5(8) . . ?
C00S C00Y C013 119.9(8) . . ?
C01C C00Z C00B 121.7(8) . . ?
C016 C010 C00V 119.0(8) . . ?
C00M C011 C017 119.5(8) . . ?
C00N C012 C01E 122.5(8) . . ?
C00Y C013 C00D 121.4(8) . . ?
C00X C014 C00T 118.8(8) . . ?
C00I C015 C00F 119.9(8) . . ?
C010 C016 Br02 119.3(6) . . ?
C01C C016 Br02 118.7(7) . . ?
C01C C016 C010 122.0(8) . . ?
C011 C017 C00G 121.7(8) . . ?
C01I C018 C00N 120.6(9) . . ?
C01G C019 C00J 121.7(9) . . ?
C01E C01A Br06 121.2(8) . . ?
C01E C01A C01I 119.5(8) . . ?
C01I C01A Br06 119.2(7) . . ?
C00E C01B C01L 122.2(9) . . ?
C016 C01C C00Z 118.5(8) . . ?
C01G C01D Br07 119.3(7) . . ?
C01G C01D C01M 120.8(8) . . ?
C01M C01D Br07 119.9(8) . . ?
C01A C01E C012 119.8(9) . . ?
C00A C01F C01H 121.6(8) . . ?
C01D C01G C019 120.0(9) . . ?
C00T C01H C01F 118.4(8) . . ?
C01A C01I C018 120.5(9) . . ?
C00J C01J C01M 121.8(9) . . ?
C01L C01K Br08 120.8(7) . . ?
C01L C01K C01O 120.5(9) . . ?
C01O C01K Br08 118.6(8) . . ?
C01K C01L C01B 119.3(9) . . ?
C01D C01M C01J 118.6(9) . . ?
C00E C01N C01O 123.0(9) . . ?
C01K C01O C01N 117.5(9) . . ?

loop_
_geom_bond_atom_site_label_1
_geom_bond_atom_site_label_2
_geom_bond_distance
_geom_bond_site_symmetry_2
_geom_bond_publ_flag
Br01 C00I 1.897(8) . ?
Br02 C016 1.901(8) . ?
Br03 C00M 1.888(8) . ?
Br04 C00T 1.895(8) . ?
Br05 C00S 1.894(8) . ?
Br06 C01A 1.876(9) . ?
Br07 C01D 1.900(9) . ?
Br08 C01K 1.903(9) . ?
C009 C00F 1.395(11) . ?
C009 C00P 1.377(11) . ?
C009 C00R 1.501(10) . ?
C00A C00H 1.491(10) . ?
C00A C00X 1.381(11) . ?
C00A C01F 1.369(11) . ?
C00B C00C 1.497(11) . ?
C00B C00V 1.381(10) . ?
C00B C00Z 1.390(11) . ?
C00C C00D 1.488(10) . ?
C00C C00H 1.360(11) . ?
C00D C00W 1.386(11) . ?
C00D C013 1.387(11) . ?
C00E C00R 1.506(11) . ?
C00E C01B 1.358(11) . ?
C00E C01N 1.360(12) . ?
C00F C015 1.380(11) . ?
C00G C00K 1.487(11) . ?
C00G C00Q 1.393(11) . ?
C00G C017 1.392(11) . ?
C00H C00N 1.484(11) . ?
C00I C00L 1.373(11) . ?
C00I C015 1.371(11) . ?
C00J C00K 1.488(11) . ?
C00J C019 1.389(11) . ?
C00J C01J 1.386(11) . ?
C00K C00R 1.344(11) . ?
C00L C00P 1.374(11) . ?
C00M C00U 1.370(11) . ?
C00M C011 1.375(12) . ?
C00N C012 1.369(12) . ?
C00N C018 1.408(11) . ?
C00O C00S 1.381(11) . ?
C00O C00W 1.390(11) . ?
C00Q C00U 1.381(11) . ?
C00S C00Y 1.360(12) . ?
C00T C014 1.383(12) . ?
C00T C01H 1.358(12) . ?
C00V C010 1.392(11) . ?
C00X C014 1.379(11) . ?
C00Y C013 1.386(11) . ?
C00Z C01C 1.371(11) . ?
C010 C016 1.372(12) . ?
C011 C017 1.383(12) . ?
C012 C01E 1.377(12) . ?
C016 C01C 1.368(11) . ?
C018 C01I 1.378(11) . ?
C019 C01G 1.373(12) . ?
C01A C01E 1.369(12) . ?
C01A C01I 1.378(13) . ?
C01B C01L 1.371(13) . ?
C01D C01G 1.358(13) . ?
C01D C01M 1.386(13) . ?
C01F C01H 1.404(12) . ?
C01J C01M 1.389(12) . ?
C01K C01L 1.368(13) . ?
C01K C01O 1.382(13) . ?
C01N C01O 1.383(13) . ?

loop_
_platon_squeeze_void_nr
_platon_squeeze_void_average_x
_platon_squeeze_void_average_y
_platon_squeeze_void_average_z
_platon_squeeze_void_volume
_platon_squeeze_void_count_electrons
_platon_squeeze_void_content
1 0.000 0.000 0.500 107 16 ' '
2 0.327 0.053 0.371 11 0 ' '
3 0.500 0.500 1.000 107 16 ' '
4 0.827 0.447 0.871 11 0 ' '
5 0.173 0.553 0.129 11 0 ' '
6 0.673 0.947 0.629 12 0 ' '
